data_7242678
loop_
_publ_author_name
'Hossain, Anowar'
'Dey, Arka'
'Seth, Saikat Kumar'
'Ray, Partha Pratim'
'Ortega-Castro, Joaqu\'in'
'Frontera, Antonio'
'Mukhopadhyay, Subrata'

_publ_section_title
;
 Anion-dependent structural variations and charge transport property
 analysis of
 4&#x2032;-(3-pyridyl)-4,2&#x2032;:6&#x2032;,4&#x2032;&#x2032;-terpyridinium
 salts
;
_journal_issue 19
_journal_name_full CrystEngComm
_journal_page_first 3569
_journal_page_last 3581
_journal_paper_doi 10.1039/D1CE00248A
_journal_volume 23
_journal_year 2021
_chemical_formula_moiety 'C20 H17 N4, 3(Cl), 2(H2 O)'
_chemical_formula_sum 'C20 H21 Cl3 N4 O2'
_chemical_formula_weight 455.76
_space_group_crystal_system monoclinic
_space_group_IT_number 9
_space_group_name_Hall 'C -2yc'
_space_group_name_H-M_alt 'C 1 c 1'
_atom_sites_solution_hydrogens mixed
_audit_creation_method SHELXL-2018/3
_audit_update_record
;
2021-03-25 deposited with the CCDC.	2021-04-20 downloaded from the CCDC.
;
_cell_angle_alpha 90
_cell_angle_beta 95.444(2)
_cell_angle_gamma 90
_cell_formula_units_Z 4
_cell_length_a 4.6889(2)
_cell_length_b 27.4022(12)
_cell_length_c 16.2907(7)
_cell_measurement_reflns_used 1850
_cell_measurement_temperature 296(2)
_cell_measurement_theta_max 25.0
_cell_measurement_theta_min 1.5
_cell_volume 2083.69(16)
_computing_cell_refinement 'APEX2(Bruker,2007)and SAINT (Bruker,2007)'
_computing_data_collection 'APEX2 (Bruker, 2007)'
_computing_data_reduction 'SAINT(Bruker,2007)and XPREP(Bruker,2007)'
_computing_molecular_graphics
;    
ORTEP-3 for Windows (Farrugia, 1997), DIAMOND (Brandenburg,
1999) and Mercury (Macrae <i>et al.</i>, 2006)
;
_computing_publication_material 'PLATON (Spek, 2009)'
_computing_structure_refinement 'SHELXL-2018/3 (Sheldrick, 2018)'
_computing_structure_solution 'SHELXT 2014/4 (Sheldrick, 2014)'
_diffrn_ambient_temperature 296(2)
_diffrn_measured_fraction_theta_full 0.995
_diffrn_measured_fraction_theta_max 0.995
_diffrn_measurement_device_type 'Bruker SMART APEX II CCD area-detector'
_diffrn_measurement_method '\w and \f'
_diffrn_radiation_type MoK\a
_diffrn_radiation_wavelength 0.71073
_diffrn_reflns_av_R_equivalents 0.0303
_diffrn_reflns_av_unetI/netI 0.0306
_diffrn_reflns_Laue_measured_fraction_full 0.995
_diffrn_reflns_Laue_measured_fraction_max 0.995
_diffrn_reflns_limit_h_max 5
_diffrn_reflns_limit_h_min -5
_diffrn_reflns_limit_k_max 32
_diffrn_reflns_limit_k_min -32
_diffrn_reflns_limit_l_max 19
_diffrn_reflns_limit_l_min -19
_diffrn_reflns_number 12776
_diffrn_reflns_point_group_measured_fraction_full 0.967
_diffrn_reflns_point_group_measured_fraction_max 0.967
_diffrn_reflns_theta_full 25.000
_diffrn_reflns_theta_max 25.000
_diffrn_reflns_theta_min 1.946
_diffrn_source 'fine-focus sealed tube'
_exptl_absorpt_coefficient_mu 0.465
_exptl_absorpt_correction_T_max 0.97
_exptl_absorpt_correction_T_min 0.94
_exptl_absorpt_correction_type multi-scan
_exptl_absorpt_process_details SADABS
_exptl_crystal_colour 'light yellow'
_exptl_crystal_density_diffrn 1.453
_exptl_crystal_description block
_exptl_crystal_F_000 944
_exptl_crystal_size_max 0.15
_exptl_crystal_size_mid 0.11
_exptl_crystal_size_min 0.06
_refine_diff_density_max 0.230
_refine_diff_density_min -0.196
_refine_diff_density_rms 0.035
_refine_ls_abs_structure_details
;
 Refined as an inversion twin.
;
_refine_ls_abs_structure_Flack 0.01(8)
_refine_ls_extinction_method none
_refine_ls_goodness_of_fit_ref 1.042
_refine_ls_hydrogen_treatment mixed
_refine_ls_matrix_type full
_refine_ls_number_parameters 275
_refine_ls_number_reflns 3568
_refine_ls_number_restraints 8
_refine_ls_restrained_S_all 1.044
_refine_ls_R_factor_all 0.0352
_refine_ls_R_factor_gt 0.0319
_refine_ls_shift/su_max 0.000
_refine_ls_shift/su_mean 0.000
_refine_ls_structure_factor_coef Fsqd
_refine_ls_weighting_details 'w=1/[\s^2^(Fo^2^)+(0.0507P)^2^+0.1498P] where P=(Fo^2^+2Fc^2^)/3'
_refine_ls_weighting_scheme calc
_refine_ls_wR_factor_gt 0.0794
_refine_ls_wR_factor_ref 0.0815
_reflns_Friedel_coverage 0.936
_reflns_Friedel_fraction_full 0.939
_reflns_Friedel_fraction_max 0.939
_reflns_number_gt 3327
_reflns_number_total 3568
_reflns_threshold_expression 'I > 2\s(I)'
_cod_data_source_file d1ce00248a2.cif
_cod_data_source_block shelx_CCDC1
_cod_depositor_comments 'Adding full bibliography for 7242677--7242679.cif.'
_cod_original_sg_symbol_H-M 'C c'
_cod_database_code 7242678
_shelx_shelxl_version_number 2018/3
_shelx_space_group_comment
;
The symmetry employed for this shelxl refinement is uniquely defined
by the following loop, which should always be used as a source of
symmetry information in preference to the above space-group names.
They are only intended as comments.
;

loop_
_space_group_symop_operation_xyz
'x, y, z'
'x, -y, z+1/2'
'x+1/2, y+1/2, z'
'x+1/2, -y+1/2, z+1/2'

loop_
_atom_site_label
_atom_site_type_symbol
_atom_site_fract_x
_atom_site_fract_y
_atom_site_fract_z
_atom_site_U_iso_or_equiv
_atom_site_adp_type
_atom_site_occupancy
_atom_site_site_symmetry_order
_atom_site_calc_flag
_atom_site_refinement_flags_posn
_atom_site_refinement_flags_adp
_atom_site_refinement_flags_occupancy
_atom_site_disorder_assembly
_atom_site_disorder_group
Cl1 Cl 0.1152(2) 0.06256(3) 0.55855(6) 0.0531(3) Uani 1 1 d . . . . .
Cl3 Cl 0.4996(2) 0.45814(3) 0.71899(6) 0.0509(3) Uani 1 1 d . . . . .
Cl2 Cl 0.4995(2) 0.27680(4) 0.10457(7) 0.0573(3) Uani 1 1 d . . . . .
N1 N 0.5363(6) 0.36526(9) 0.39401(17) 0.0305(5) Uani 1 1 d . . . . .
N2 N 1.1997(6) 0.42679(11) 0.20042(18) 0.0379(7) Uani 1 1 d . . . . .
H2A H 1.308097 0.444564 0.172918 0.046 Uiso 1 1 calc R U . . .
N4 N 0.4209(8) 0.13417(11) 0.4538(2) 0.0492(8) Uani 1 1 d . . . . .
H4A H 0.343001 0.118923 0.492049 0.059 Uiso 1 1 calc R U . . .
N3 N -0.1103(7) 0.42705(12) 0.59223(18) 0.0434(8) Uani 1 1 d . . . . .
H3A H -0.212768 0.444820 0.621556 0.052 Uiso 1 1 calc R U . . .
C11 C 0.8663(7) 0.37024(11) 0.29077(18) 0.0284(7) Uani 1 1 d . . . . .
C8 C 0.6927(7) 0.34017(11) 0.34384(19) 0.0283(6) Uani 1 1 d . . . . .
C15 C 0.8725(8) 0.42060(12) 0.2997(2) 0.0348(7) Uani 1 1 d . . . . .
H15 H 0.761249 0.435592 0.336782 0.042 Uiso 1 1 calc R U . . .
C14 C 1.0425(8) 0.44821(13) 0.2540(2) 0.0396(8) Uani 1 1 d . . . . .
H14 H 1.048146 0.481935 0.260402 0.048 Uiso 1 1 calc R U . . .
C18 C -0.1143(8) 0.37893(15) 0.6016(2) 0.0424(9) Uani 1 1 d . . . . .
H18 H -0.224664 0.365144 0.640120 0.051 Uiso 1 1 calc R U . . .
C9 C 0.3800(7) 0.34019(11) 0.44485(18) 0.0296(7) Uani 1 1 d . . . . .
C10 C 0.3788(7) 0.28963(12) 0.4475(2) 0.0342(7) Uani 1 1 d . . . . .
H10 H 0.271747 0.273411 0.484220 0.041 Uiso 1 1 calc R U . . .
C16 C 0.2098(7) 0.37059(12) 0.49834(19) 0.0305(7) Uani 1 1 d . . . . .
C17 C 0.0421(7) 0.34952(13) 0.5553(2) 0.0376(8) Uani 1 1 d . . . . .
H17 H 0.037058 0.315810 0.561532 0.045 Uiso 1 1 calc R U . . .
C13 C 1.1947(8) 0.37866(13) 0.1880(2) 0.0386(8) Uani 1 1 d . . . . .
H13 H 1.304322 0.364953 0.149237 0.046 Uiso 1 1 calc R U . . .
C6 C 0.5388(8) 0.26316(11) 0.3949(2) 0.0321(6) Uani 1 1 d . . . . .
C7 C 0.6993(7) 0.28955(12) 0.3425(2) 0.0336(7) Uani 1 1 d . . . . .
H7 H 0.810414 0.273317 0.306865 0.040 Uiso 1 1 calc R U . . .
C12 C 1.0291(8) 0.34958(12) 0.2319(2) 0.0366(8) Uani 1 1 d . . . . .
H12 H 1.024121 0.316074 0.222821 0.044 Uiso 1 1 calc R U . . .
C5 C 0.4230(9) 0.18275(13) 0.4555(2) 0.0430(9) Uani 1 1 d . . . . .
H5 H 0.343512 0.199143 0.497833 0.052 Uiso 1 1 calc R U . . .
C4 C 0.5417(8) 0.20890(12) 0.3951(2) 0.0358(7) Uani 1 1 d . . . . .
C20 C 0.2106(8) 0.42095(13) 0.4910(2) 0.0376(8) Uani 1 1 d . . . . .
H20 H 0.321190 0.436014 0.453852 0.045 Uiso 1 1 calc R U . . .
C1 C 0.5326(11) 0.10803(13) 0.3963(3) 0.0560(10) Uani 1 1 d . . . . .
H1 H 0.526161 0.074119 0.397448 0.067 Uiso 1 1 calc R U . . .
C19 C 0.0459(9) 0.44856(14) 0.5393(2) 0.0441(9) Uani 1 1 d . . . . .
H19 H 0.044773 0.482385 0.534595 0.053 Uiso 1 1 calc R U . . .
C3 C 0.6596(11) 0.18184(14) 0.3343(3) 0.0568(12) Uani 1 1 d . . . . .
H3 H 0.741670 0.197917 0.292131 0.068 Uiso 1 1 calc R U . . .
C2 C 0.6561(12) 0.13163(15) 0.3358(3) 0.0677(14) Uani 1 1 d . . . . .
H2 H 0.738410 0.113964 0.295412 0.081 Uiso 1 1 calc R U . . .
O1 O 0.0371(8) 0.21855(13) 0.1896(2) 0.0746(10) Uani 1 1 d D . . . .
H1A H -0.116(9) 0.233(2) 0.171(4) 0.112 Uiso 1 1 d D U . . .
H1B H 0.184(9) 0.231(2) 0.172(4) 0.112 Uiso 1 1 d D U . . .
O2 O 0.5154(18) 0.49668(13) 0.8972(2) 0.137(2) Uani 1 1 d D . . . .
H2C H 0.52(3) 0.483(4) 0.850(3) 0.206 Uiso 1 1 d D U . . .
H2D H 0.46(3) 0.477(3) 0.933(5) 0.206 Uiso 1 1 d D U . . .

loop_
_atom_site_aniso_label
_atom_site_aniso_U_11
_atom_site_aniso_U_22
_atom_site_aniso_U_33
_atom_site_aniso_U_23
_atom_site_aniso_U_13
_atom_site_aniso_U_12
Cl1 0.0703(7) 0.0494(5) 0.0440(5) -0.0022(4) 0.0276(4) -0.0071(5)
Cl3 0.0600(6) 0.0470(5) 0.0503(5) -0.0055(4) 0.0284(4) 0.0023(5)
Cl2 0.0577(6) 0.0485(5) 0.0710(7) -0.0096(5) 0.0346(5) -0.0022(5)
N1 0.0305(13) 0.0323(13) 0.0300(12) 0.0019(11) 0.0093(10) -0.0019(12)
N2 0.0357(16) 0.0414(16) 0.0386(15) 0.0096(12) 0.0129(13) -0.0040(13)
N4 0.062(2) 0.0349(16) 0.0550(18) 0.0067(14) 0.0269(17) -0.0027(16)
N3 0.0407(17) 0.0511(19) 0.0400(16) -0.0122(13) 0.0122(14) 0.0087(14)
C11 0.0285(16) 0.0311(16) 0.0263(15) -0.0001(12) 0.0070(13) -0.0022(13)
C8 0.0271(15) 0.0310(16) 0.0276(14) -0.0020(12) 0.0067(12) -0.0011(13)
C15 0.0366(18) 0.0332(17) 0.0360(17) -0.0036(13) 0.0113(15) -0.0028(15)
C14 0.047(2) 0.0307(17) 0.0425(19) 0.0026(14) 0.0104(17) -0.0017(16)
C18 0.037(2) 0.052(2) 0.0404(19) -0.0026(15) 0.0147(17) -0.0012(16)
C9 0.0272(16) 0.0352(16) 0.0273(15) 0.0011(13) 0.0068(13) -0.0010(14)
C10 0.0345(18) 0.0364(17) 0.0336(16) 0.0038(14) 0.0131(14) -0.0022(15)
C16 0.0277(17) 0.0361(16) 0.0284(15) 0.0020(13) 0.0061(13) 0.0018(14)
C17 0.0373(19) 0.0396(18) 0.0377(17) -0.0001(14) 0.0133(16) 0.0015(15)
C13 0.040(2) 0.044(2) 0.0342(17) 0.0012(14) 0.0158(16) 0.0026(16)
C6 0.0334(15) 0.0317(16) 0.0320(14) 0.0023(13) 0.0075(12) -0.0016(15)
C7 0.0360(18) 0.0352(17) 0.0319(16) -0.0022(13) 0.0154(14) 0.0020(15)
C12 0.0365(18) 0.0348(16) 0.0405(19) -0.0038(14) 0.0137(16) -0.0022(15)
C5 0.052(2) 0.0379(19) 0.043(2) -0.0023(15) 0.0228(17) -0.0011(17)
C4 0.0403(17) 0.0331(17) 0.0363(15) 0.0012(15) 0.0147(13) 0.0005(16)
C20 0.045(2) 0.0368(17) 0.0327(17) 0.0007(13) 0.0127(16) 0.0021(16)
C1 0.074(3) 0.0295(18) 0.068(2) -0.0011(18) 0.028(2) 0.001(2)
C19 0.054(2) 0.0370(18) 0.042(2) -0.0060(14) 0.0099(19) 0.0046(17)
C3 0.085(3) 0.0337(19) 0.059(2) -0.0010(17) 0.045(2) 0.003(2)
C2 0.104(4) 0.036(2) 0.071(3) -0.0015(19) 0.049(3) 0.008(2)
O1 0.079(3) 0.072(2) 0.079(2) 0.0130(17) 0.036(2) -0.0067(19)
O2 0.311(8) 0.054(2) 0.0514(19) 0.0040(18) 0.037(3) 0.030(3)

loop_
_atom_type_symbol
_atom_type_description
_atom_type_scat_dispersion_real
_atom_type_scat_dispersion_imag
_atom_type_scat_source
C C 0.0033 0.0016 'International Tables Vol C Tables 4.2.6.8 and 6.1.1.4'
N N 0.0061 0.0033 'International Tables Vol C Tables 4.2.6.8 and 6.1.1.4'
O O 0.0106 0.0060 'International Tables Vol C Tables 4.2.6.8 and 6.1.1.4'
Cl Cl 0.1484 0.1585 'International Tables Vol C Tables 4.2.6.8 and 6.1.1.4'
H H 0.0000 0.0000 'International Tables Vol C Tables 4.2.6.8 and 6.1.1.4'

loop_
_geom_angle_atom_site_label_1
_geom_angle_atom_site_label_2
_geom_angle_atom_site_label_3
_geom_angle
_geom_angle_site_symmetry_1
_geom_angle_site_symmetry_3
_geom_angle_publ_flag
C8 N1 C9 118.4(3) . . ?
C14 N2 C13 122.2(3) . . ?
C14 N2 H2A 118.9 . . ?
C13 N2 H2A 118.9 . . ?
C1 N4 C5 123.5(3) . . ?
C1 N4 H4A 118.2 . . ?
C5 N4 H4A 118.2 . . ?
C19 N3 C18 122.2(3) . . ?
C19 N3 H3A 118.9 . . ?
C18 N3 H3A 118.9 . . ?
C15 C11 C12 117.8(3) . . ?
C15 C11 C8 119.7(3) . . ?
C12 C11 C8 122.5(3) . . ?
N1 C8 C7 122.5(3) . . ?
N1 C8 C11 115.5(3) . . ?
C7 C8 C11 122.0(3) . . ?
C14 C15 C11 120.0(3) . . ?
C14 C15 H15 120.0 . . ?
C11 C15 H15 120.0 . . ?
N2 C14 C15 120.0(3) . . ?
N2 C14 H14 120.0 . . ?
C15 C14 H14 120.0 . . ?
N3 C18 C17 120.5(3) . . ?
N3 C18 H18 119.7 . . ?
C17 C18 H18 119.7 . . ?
N1 C9 C10 122.2(3) . . ?
N1 C9 C16 115.3(3) . . ?
C10 C9 C16 122.5(3) . . ?
C9 C10 C6 119.8(3) . . ?
C9 C10 H10 120.1 . . ?
C6 C10 H10 120.1 . . ?
C20 C16 C17 118.4(3) . . ?
C20 C16 C9 120.0(3) . . ?
C17 C16 C9 121.6(3) . . ?
C18 C17 C16 119.3(3) . . ?
C18 C17 H17 120.3 . . ?
C16 C17 H17 120.3 . . ?
N2 C13 C12 120.1(3) . . ?
N2 C13 H13 120.0 . . ?
C12 C13 H13 120.0 . . ?
C7 C6 C10 117.4(3) . . ?
C7 C6 C4 121.1(3) . . ?
C10 C6 C4 121.6(3) . . ?
C8 C7 C6 119.7(3) . . ?
C8 C7 H7 120.1 . . ?
C6 C7 H7 120.1 . . ?
C13 C12 C11 119.9(3) . . ?
C13 C12 H12 120.1 . . ?
C11 C12 H12 120.1 . . ?
N4 C5 C4 120.5(3) . . ?
N4 C5 H5 119.7 . . ?
C4 C5 H5 119.7 . . ?
C5 C4 C3 116.5(3) . . ?
C5 C4 C6 121.2(3) . . ?
C3 C4 C6 122.3(3) . . ?
C19 C20 C16 119.4(3) . . ?
C19 C20 H20 120.3 . . ?
C16 C20 H20 120.3 . . ?
N4 C1 C2 118.8(4) . . ?
N4 C1 H1 120.6 . . ?
C2 C1 H1 120.6 . . ?
N3 C19 C20 120.2(3) . . ?
N3 C19 H19 119.9 . . ?
C20 C19 H19 119.9 . . ?
C2 C3 C4 120.9(4) . . ?
C2 C3 H3 119.6 . . ?
C4 C3 H3 119.6 . . ?
C1 C2 C3 119.8(4) . . ?
C1 C2 H2 120.1 . . ?
C3 C2 H2 120.1 . . ?
H1A O1 H1B 111(5) . . ?
H2C O2 H2D 111(7) . . ?

loop_
_geom_bond_atom_site_label_1
_geom_bond_atom_site_label_2
_geom_bond_distance
_geom_bond_site_symmetry_2
_geom_bond_publ_flag
N1 C8 1.339(4) . ?
N1 C9 1.345(4) . ?
N2 C14 1.331(4) . ?
N2 C13 1.334(5) . ?
N2 H2A 0.8600 . ?
N4 C1 1.326(5) . ?
N4 C5 1.332(5) . ?
N4 H4A 0.8600 . ?
N3 C19 1.322(5) . ?
N3 C18 1.328(5) . ?
N3 H3A 0.8600 . ?
C11 C15 1.388(4) . ?
C11 C12 1.401(4) . ?
C11 C8 1.491(4) . ?
C8 C7 1.388(5) . ?
C15 C14 1.369(5) . ?
C15 H15 0.9300 . ?
C14 H14 0.9300 . ?
C18 C17 1.365(5) . ?
C18 H18 0.9300 . ?
C9 C10 1.386(4) . ?
C9 C16 1.490(4) . ?
C10 C6 1.395(5) . ?
C10 H10 0.9300 . ?
C16 C20 1.385(5) . ?
C16 C17 1.396(4) . ?
C17 H17 0.9300 . ?
C13 C12 1.362(5) . ?
C13 H13 0.9300 . ?
C6 C7 1.392(5) . ?
C6 C4 1.487(4) . ?
C7 H7 0.9300 . ?
C12 H12 0.9300 . ?
C5 C4 1.376(5) . ?
C5 H5 0.9300 . ?
C4 C3 1.393(5) . ?
C20 C19 1.379(5) . ?
C20 H20 0.9300 . ?
C1 C2 1.353(6) . ?
C1 H1 0.9300 . ?
C19 H19 0.9300 . ?
C3 C2 1.376(6) . ?
C3 H3 0.9300 . ?
C2 H2 0.9300 . ?
O1 H1A 0.86(3) . ?
O1 H1B 0.84(3) . ?
O2 H2C 0.85(3) . ?
O2 H2D 0.85(3) . ?
